data_7235104
loop_
_publ_author_name
'Tumanova, Natalia'
'Tumanov, Nikolay'
'Fischer, Franziska'
'Morelle, Fabrice'
'Ban, Voraksmy'
'Robeyns, Koen'
'Filinchuk, Yaroslav'
'Wouters, Johan'
'Emmerling, Franziska'
'Leyssens, Tom'

_publ_section_title
;
 Exploring polymorphism and stoichiometric diversity in naproxen/proline
 cocrystals
;
_journal_issue 45
_journal_name_full CrystEngComm
_journal_page_first 7308
_journal_paper_doi 10.1039/C8CE01338A
_journal_volume 20
_journal_year 2018
_chemical_absolute_configuration rm
_chemical_formula_moiety '2(C14 H14 O3), 2(C5 H9 NO2)'
_chemical_formula_sum 'C38 H46 N2 O10'
_chemical_formula_weight 690.77
_chemical_name_common
;
RS-naproxen L-proline 1:1 cocrystal, polymorph III
;
_chemical_name_systematic
'(2R)-2-(6-methoxynaphthalen-2-yl)propanoic acid (2S)-2-(6-methoxynaphthalen-2-yl)propanoic acid bis((2S)-pyrrolidin-1-ium-2-carboxylate), polymorph III'
_space_group_IT_number 4
_space_group_name_Hall 'P 2yb'
_space_group_name_H-M_alt 'P 1 21 1'
_symmetry_cell_setting monoclinic
_symmetry_space_group_name_Hall 'P 2yb'
_symmetry_space_group_name_H-M 'P 1 21 1'
_audit_update_record
;
2018-08-08 deposited with the CCDC.
2018-10-15 downloaded from the CCDC.
;
_cell_angle_alpha 90
_cell_angle_beta 95.041(11)
_cell_angle_gamma 90
_cell_formula_units_Z 2
_cell_length_a 12.705(2)
_cell_length_b 5.7631(8)
_cell_length_c 25.000(5)
_cell_measurement_temperature 402
_cell_volume 1823.4(5)
_computing_structure_refinement 'TOPAS V5'
_computing_structure_solution FOX
_diffrn_ambient_temperature 402
_diffrn_detector 'hybrid pixel detector'
_diffrn_detector_type 'PILATUS 2M'
_diffrn_measurement_device_type PILATUS@SNBL
_diffrn_radiation_type synchrotron
_diffrn_radiation_wavelength 0.78487
_diffrn_source synchrotron
_exptl_absorpt_correction_type none
_exptl_crystal_colour colourless
_exptl_crystal_density_diffrn 1.259
_exptl_crystal_description powder
_pd_char_colour colourless
_pd_instr_location
; 
BM1 beamline, The Swiss-Norwegian Beamlines (SNBL) at 
European Synchrotron Radiation Facility (ESRF), Grenoble, France
;
_pd_meas_2theta_range_inc 0.0155
_pd_meas_2theta_range_max 37.00238
_pd_meas_2theta_range_min 1.29466
_pd_meas_number_of_points 2304
_pd_meas_scan_method fixed
_pd_proc_2theta_range_inc 0.0155
_pd_proc_2theta_range_max 37.00238
_pd_proc_2theta_range_min 1.29466
_pd_proc_ls_prof_R_factor 4.939
_pd_proc_ls_prof_wR_expected 0.110
_pd_proc_ls_prof_wR_factor 6.851
_pd_proc_wavelength 0.78487
_pd_spec_mounting 'Thin-wall 0.5 mm glass capillary'
_pd_spec_mount_mode transmission
_pd_spec_shape cylinder
_pd_spec_size_axial 4
_pd_spec_size_equat 0.5
_pd_spec_size_thick 0.5
_refine_ls_goodness_of_fit_all 62.48
_refine_ls_R_I_factor 7.117
_refine_ls_shift/su_max 0.001
_cod_data_source_file c8ce01338a2.cif
_cod_data_source_block RS-L-1-1-pol-III
_cod_original_cell_volume 1823.4(6)
_cod_original_sg_symbol_H-M 'P 21'
_cod_database_code 7235104

loop_
_symmetry_equiv_pos_as_xyz
'x, y, z '
'-x, y+1/2, -z '

loop_
_atom_site_label
_atom_site_type_symbol
_atom_site_symmetry_multiplicity
_atom_site_fract_x
_atom_site_fract_y
_atom_site_fract_z
_atom_site_occupancy
_atom_site_B_iso_or_equiv
C1a C 2 0.021349 0.4819493 0.1742777 1 15
O2a O 2 0.1073453 0.5430457 0.1980794 1 15
O3a O 2 -0.03255204 0.3010969 0.1839931 1 15
N4a N 2 0.00148578 0.8924034 0.1422364 1 15
H5a H 2 0.05041581 0.8957703 0.1699797 1 18
H6a H 2 -0.05595587 0.9747548 0.1475069 1 18
C7a C 2 -0.02485316 0.6399956 0.1285079 1 15
H8a H 2 -0.1014018 0.6163987 0.1227648 1 18
C9a C 2 0.0303 0.58173 0.07274 1 15
H10a H 2 0.06985159 0.4382699 0.07780022 1 18
H11a H 2 -0.026491 0.581765 0.04414764 1 18
C12a C 2 0.1059795 0.7877712 0.0693237 1 15
H13a H 2 0.172446 0.7485313 0.08936472 1 18
H14a H 2 0.115933 0.825497 0.03229263 1 18
C15a C 2 0.05097665 0.9919808 0.09572556 1 15
H16a H 2 0.09895052 1.116783 0.1072447 1 18
H17a H 2 -0.003800839 1.054938 0.07034766 1 18
C1 C 2 1.072192 0.9775339 0.600451 1 15
O2 O 2 1.094561 1.13596 0.5672795 1 15
O3 O 2 1.132103 0.8966944 0.6381252 1 15
N4 N 2 0.9623312 0.6406397 0.5655419 1 15
H5 H 2 0.9499794 0.6610822 0.530262 1 18
H6 H 2 1.027282 0.5816884 0.567186 1 18
C7 C 2 0.9598197 0.8764356 0.5930831 1 15
H8 H 2 0.9066572 0.9782285 0.5745312 1 18
C9 C 2 0.93105 0.78215 0.65171 1 15
H10 H 2 0.9049642 0.9186773 0.6689979 1 18
H11 H 2 0.9946414 0.7003052 0.6651874 1 18
C12 C 2 0.8393141 0.6179699 0.6341632 1 15
H13 H 2 0.7740655 0.7053948 0.6283782 1 18
H14 H 2 0.8353148 0.4988403 0.6613188 1 18
C15 C 2 0.8699357 0.5074364 0.5813586 1 15
H16 H 2 0.8101627 0.5252194 0.5547509 1 18
H17 H 2 0.8881658 0.3440952 0.583731 1 18
O1c O 2 0.7650036 1.21266 0.5003272 1 8.64745
O2c O 2 0.3758212 0.919505 0.2179819 1 8.64745
O3c O 2 0.3114791 0.5711961 0.2250735 1 8.64745
C4c C 2 0.5228934 0.9265726 0.3994708 1 8.64745
C5c C 2 0.4330173 0.8411474 0.368399 1 8.64745
C6c C 2 0.5616204 0.8097562 0.4466142 1 8.64745
C7c C 2 0.5682055 1.126209 0.3857563 1 8.64745
C8c C 2 0.3925408 0.9601012 0.324312 1 8.64745
C9c C 2 0.641426 0.9039027 0.4792898 1 8.64745
C10c C 2 0.6531387 1.223457 0.4198915 1 8.64745
C11c C 2 0.5276068 1.246585 0.3395529 1 8.64745
C12c C 2 0.4411818 1.162084 0.3090578 1 8.64745
C13c C 2 0.2916134 0.8761222 0.2928595 1 8.64745
C14c C 2 0.6867759 1.11616 0.4670421 1 8.64745
C15c C 2 0.3275683 0.7813137 0.2428648 1 8.64745
C16c C 2 0.2431431 0.6566954 0.3193895 1 8.64745
C17c C 2 0.81839 1.07122 0.54304 1 8.64745
H18c H 2 0.4032895 0.7002503 0.3771903 1 10.37694
H19c H 2 0.53458 0.6651185 0.4546114 1 10.37694
H20c H 2 0.6600356 0.8331393 0.5121987 1 10.37694
H21c H 2 0.6780438 1.370642 0.412422 1 10.37694
H22c H 2 0.5612412 1.379873 0.3288145 1 10.37694
H23c H 2 0.4140607 1.242214 0.2786211 1 10.37694
H24c H 2 0.2429628 1.005712 0.2845519 1 10.37694
H25c H 2 0.2041656 0.7051025 0.3486441 1 10.37694
H26c H 2 0.1966953 0.577218 0.2931076 1 10.37694
H27c H 2 0.2990389 0.5540844 0.3325798 1 10.37694
H28c H 2 0.2676261 0.5650515 0.1990109 1 10.37694
H29c H 2 0.7770051 1.068804 0.5733685 1 10.37694
H30c H 2 0.82784 0.9165694 0.53002 1 10.37694
H31c H 2 0.8866688 1.136064 0.5535991 1 10.37694
C1b C 2 0.70933 -0.54224 1.01123 1 15
O2b O 2 0.6996009 -0.3223137 0.9820673 1 15
C3b C 2 0.6150112 -0.287843 0.9458271 1 15
C4b C 2 0.5316348 -0.4466676 0.9403795 1 15
C5b C 2 0.4459548 -0.409794 0.9049758 1 15
C6b C 2 0.4398446 -0.208264 0.8730161 1 15
C7b C 2 0.3463661 -0.1579466 0.8402737 1 15
C8b C 2 0.3385935 0.04229099 0.8114108 1 15
C9b C 2 0.4234968 0.1941797 0.813031 1 15
C10b C 2 0.5137365 0.1468576 0.8452957 1 15
C11b C 2 0.5210284 -0.05784436 0.8759942 1 15
C12b C 2 0.6117547 -0.09861395 0.9128194 1 15
C13b C 2 0.2353504 0.1037185 0.7788871 1 15
C14b C 2 0.2033908 0.3657147 0.7860975 1 15
C15b C 2 0.2551517 0.04987845 0.7230524 1 15
O16b O 2 0.2039681 0.1832777 0.6877975 1 15
O17b O 2 0.3121524 -0.1003908 0.7091244 1 15
H18b H 2 0.5327795 -0.5720117 0.9638525 1 18
H19b H 2 0.3927215 -0.5207583 0.9007842 1 18
H20b H 2 0.2911535 -0.2644223 0.8374154 1 18
H21b H 2 0.4185063 0.3300462 0.7928965 1 18
H22b H 2 0.5712704 0.2467973 0.8456787 1 18
H23b H 2 0.6655968 0.01101079 0.9167371 1 18
H24b H 2 0.1779943 0.002602922 0.7885833 1 18
H25b H 2 0.6787339 -0.5269693 1.044825 1 18
H26b H 2 0.7826361 -0.5825382 1.017841 1 18
H27b H 2 0.6730174 -0.6618289 0.9902012 1 18
H28b H 2 0.2621794 0.463854 0.7799454 1 18
H29b H 2 0.1839258 0.3896053 0.8219316 1 18
H30b H 2 0.1445965 0.4033004 0.7608085 1 18
H31b H 2 0.1822116 0.1135496 0.660441 1 18
